data_9005519
loop_
_publ_author_name
'Piilonen, P. C.'
'McDonald, A. M.'
'LaLonde, A. E.'

_publ_section_title
;
 Kupletskite polytypes from the Lovozero massif, Kola Peninsula,
 Russia: Kupletskite-1A and kupletskite-Ma2b2c
 Sample: Kupletskite-1A
;
_journal_name_full 'European Journal of Mineralogy'
_journal_page_first 973
_journal_page_last 984
_journal_paper_doi 10.1127/0935-1221/2001/0013/0973
_journal_volume 13
_journal_year 2001
_chemical_compound_source 'Lovozero massif, Kola Peninsula, Russia'
_chemical_formula_sum 'Ca0.356 F Fe0.401 H4 K2 Mg0.238 Mn5.926 Na1.026 Nb0.104 O30 Si8 Ti1.896'
_chemical_name_mineral Kupletskite
_space_group_IT_number 2
_symmetry_space_group_name_Hall '-P 1'
_symmetry_space_group_name_H-M 'P -1'
_cell_angle_alpha 113.044
_cell_angle_beta 94.840
_cell_angle_gamma 103.064
_cell_formula_units_Z 1
_cell_length_a 5.3925
_cell_length_b 11.9283
_cell_length_c 11.7256
_cell_volume 663.394
_database_code_amcsd 0006907
_exptl_crystal_density_diffrn 3.249
_cod_original_formula_sum 'K2 Na1.026 Ca.356 Mn5.926 Mg.238 Fe.401 (Ti1.896 Nb.104) Si8 O30 F H4'
_cod_database_code 9005519

loop_
_space_group_symop_operation_xyz
x,y,z
-x,-y,-z

loop_
_atom_site_aniso_label
_atom_site_aniso_U_11
_atom_site_aniso_U_22
_atom_site_aniso_U_33
_atom_site_aniso_U_12
_atom_site_aniso_U_13
_atom_site_aniso_U_23
Na 0.01920 0.01220 0.00830 0.00250 0.00060 0.00350
Ca 0.01920 0.01220 0.00830 0.00250 0.00060 0.00350
Mn1 0.00890 0.00960 0.01070 0.00210 0.00170 0.00460
Na1 0.00890 0.00960 0.01070 0.00210 0.00170 0.00460
Mn2 0.01030 0.01130 0.01250 0.00300 0.00300 0.00570
Mn3 0.01030 0.01120 0.01330 0.00360 0.00340 0.00650
Mg3 0.01030 0.01120 0.01330 0.00360 0.00340 0.00650
Mn4 0.00900 0.00880 0.01050 0.00170 0.00100 0.00380
Fe4 0.00900 0.00880 0.01050 0.00170 0.00100 0.00380
Ti 0.00690 0.00940 0.00930 0.00210 0.00120 0.00410
Nb 0.00690 0.00940 0.00930 0.00210 0.00120 0.00410
Si1 0.00890 0.00730 0.00860 0.00160 0.00090 0.00300
Si2 0.01190 0.00850 0.00930 0.00150 0.00110 0.00400
Si3 0.01190 0.00890 0.01040 0.00210 0.00120 0.00490
Si4 0.00910 0.00920 0.00860 0.00210 0.00120 0.00480
O1 0.01210 0.01350 0.00890 0.00350 0.00310 0.00370
O2 0.01350 0.01360 0.01040 0.00310 0.00180 0.00350
O3 0.01040 0.01350 0.00950 0.00150 0.00030 0.00380
O-H4 0.01320 0.01460 0.01470 0.00360 0.00310 0.00620
O-H5 0.01260 0.01550 0.01580 0.00320 0.00280 0.00580
O6 0.01130 0.01240 0.01130 0.00230 0.00160 0.00570
O7 0.01160 0.01500 0.00850 0.00420 0.00120 0.00450
O8 0.01430 0.02230 0.01370 -0.00190 0.00200 0.00720
O9 0.02150 0.02460 0.01580 -0.00780 0.00620 0.00250
O10 0.01960 0.02020 0.01410 0.01180 0.00150 0.00600
O11 0.03520 0.02950 0.01840 0.02530 0.01000 0.01150
O12 0.02940 0.02280 0.01570 0.01700 -0.00720 0.00230
O13 0.02920 0.01020 0.01360 0.00160 0.00140 0.00500
O14 0.03140 0.01090 0.01750 0.00410 0.00480 0.00840
O15 0.01590 0.03100 0.01670 -0.01060 -0.00370 0.01190
F16 0.00370 0.00670 0.00520 0.00310 0.00030 0.00270

loop_
_atom_site_label
_atom_site_fract_x
_atom_site_fract_y
_atom_site_fract_z
_atom_site_occupancy
_atom_site_U_iso_or_equiv
_atom_site_type_symbol
_atom_site_attached_hydrogens
K1a 0.13210 0.26450 0.99610 0.88500 0.03650 K 0
K1b 0.09300 0.18600 0.99800 0.11500 0.03650 K 0
Na 0.50000 0.00000 0.00000 0.64400 0.01400 Na 0
Ca 0.50000 0.00000 0.00000 0.35600 0.01400 Ca 0
Mn1 0.85000 0.20620 0.47875 0.80900 0.00970 Mn 0
Na1 0.85000 0.20620 0.47875 0.19100 0.00970 Na 0
Mn2 0.27901 0.06668 0.48702 0.97400 0.01110 Mn 0
Mn3 0.42230 0.35220 0.48391 0.88100 0.01100 Mn 0
Mg3 0.42230 0.35220 0.48391 0.11900 0.01100 Mg 0
Mn4 0.00000 0.50000 0.50000 0.59800 0.00970 Mn 0
Fe4 0.00000 0.50000 0.50000 0.40100 0.00970 Fe 0
Ti 0.07950 0.08598 0.19683 0.94800 0.00850 Ti 0
Nb 0.07950 0.08598 0.19683 0.05200 0.00850 Nb 0
Si1 0.67850 0.27194 0.23032 1.00000 0.00860 Si 0
Si2 0.81280 0.54570 0.25292 1.00000 0.01010 Si 0
Si3 0.37810 0.67477 0.25541 1.00000 0.01040 Si 0
Si4 0.50810 0.93072 0.23432 1.00000 0.00880 Si 0
O1 0.72900 0.32030 0.38240 1.00000 0.01180 O 0
O2 0.14830 0.15930 0.36750 1.00000 0.01310 O 0
O3 0.12920 0.39490 0.59480 1.00000 0.01190 O 0
O-H4 0.29350 0.46270 0.39800 1.00000 0.01420 O 1
O-H5 0.99210 0.11890 0.59510 1.00000 0.01500 O 1
O6 0.55720 0.25860 0.59210 1.00000 0.01160 O 0
O7 0.57490 0.01330 0.38660 1.00000 0.01180 O 0
O8 0.07240 0.59170 0.20070 1.00000 0.01820 O 0
O9 0.24600 0.04170 0.82960 1.00000 0.02500 O 0
O10 0.43190 0.41530 0.79940 1.00000 0.01740 O 0
O11 0.12970 0.81000 0.83300 1.00000 0.02400 O 0
O12 0.26460 0.95670 0.16930 1.00000 0.02360 O 0
O13 0.26650 0.60740 0.80890 1.00000 0.01860 O 0
O14 0.57210 0.22220 0.80310 1.00000 0.01950 O 0
O15 0.38070 0.19060 0.16720 1.00000 0.02410 O 0
F16 0.00000 0.00000 0.00000 1.00000 0.00490 F 0

loop_
_cod_changelog_entry_id
_cod_changelog_entry_author
_cod_changelog_entry_date
_cod_changelog_entry_text
1
;cod-tools version 3.8.0
Id: cif_guess_AMCSD_atom_types 9574 2023-05-10 09:00:05Z saulius
;
2023-05-10T18:50:10+03:00
;Derived atom types and hydrogen counts
from atom names that follow the AMCSD naming convention
(Wat == water, O-H == hydroxyl).
;
2
;cod-tools version 3.10.1
Id: cif_fix_AMCSD_aniso_labels 10200 2024-08-01 14:09:44Z saulius
;
2024-08-02T12:20:57+03:00
;Changed the following '_atom_site_aniso_label' values:
'OH4' -> 'O-H4'
'OH5' -> 'O-H5'
;

loop_
_cod_related_entry_id
_cod_related_entry_database
_cod_related_entry_code
1 AMCSD 0006907
